data_4033015
loop_
_publ_author_name
'Li, Xue-Song'
'Han, Ya-Ping'
'Zhu, Xin-Yu'
'Li, Ming'
'Wei, Wan-Xu'
'Liang, Yong-Min'

_publ_section_title
;
 Synthesis of Organophosphorus Compounds through Copper-Catalyzed
 Annulation Involving C-O and C-P Bond Formations.
;
_journal_issue 21
_journal_name_full 'The Journal of organic chemistry'
_journal_page_first 11636
_journal_page_last 11643
_journal_paper_doi 10.1021/acs.joc.7b01947
_journal_volume 82
_journal_year 2017
_chemical_formula_moiety 'C33 H25 O2 P'
_chemical_formula_sum 'C33 H25 O2 P'
_chemical_formula_weight 484.50
_chemical_name_systematic
;
 ? 
;
_space_group_crystal_system orthorhombic
_space_group_IT_number 61
_space_group_name_Hall '-P 2ac 2ab'
_space_group_name_H-M_alt 'P b c a'
_symmetry_space_group_name_Hall '-P 2ac 2ab'
_symmetry_space_group_name_H-M 'P b c a'
_atom_sites_solution_hydrogens geom
_atom_sites_solution_primary direct
_atom_sites_solution_secondary difmap
_audit_creation_date 2017-05-31
_audit_creation_method
;
Olex2 1.2
(compiled 2017.03.28 svn.r3405 for OlexSys, GUI svn.r5337)
;
_cell_angle_alpha 90.00
_cell_angle_beta 90.00
_cell_angle_gamma 90.00
_cell_formula_units_Z 8
_cell_length_a 14.0424(8)
_cell_length_b 17.4270(8)
_cell_length_c 20.7378(9)
_cell_measurement_reflns_used 2169
_cell_measurement_temperature 293.0(2)
_cell_measurement_theta_max 25.8950
_cell_measurement_theta_min 3.8520
_cell_volume 5074.9(4)
_computing_cell_refinement
;
CrysAlisPro, Agilent Technologies,
Version 1.171.36.28 (release 01-02-2013 CrysAlis171 .NET)
(compiled Feb  1 2013,16:14:44)
;
_computing_data_collection
;
CrysAlisPro, Agilent Technologies,
Version 1.171.36.28 (release 01-02-2013 CrysAlis171 .NET)
(compiled Feb  1 2013,16:14:44)
;
_computing_data_reduction
;
CrysAlisPro, Agilent Technologies,
Version 1.171.36.28 (release 01-02-2013 CrysAlis171 .NET)
(compiled Feb  1 2013,16:14:44)
;
_computing_molecular_graphics 'Olex2 (Dolomanov et al., 2009)'
_computing_publication_material 'Olex2 (Dolomanov et al., 2009)'
_computing_structure_refinement 'ShelXL (Sheldrick, 2015)'
_computing_structure_solution 'ShelXS (Sheldrick, 2008)'
_diffrn_ambient_temperature 293.0(2)
_diffrn_detector_area_resol_mean 16.0733
_diffrn_measured_fraction_theta_full 0.998
_diffrn_measured_fraction_theta_max 0.998
_diffrn_measurement_details
;
#__ type_ start__ end____ width___ exp.time_
  1 omega   -8.00   22.00   1.0000   16.0000
omega____ theta____ kappa____ phi______ frames
    -      -19.3492  -99.0000   60.0000 30

#__ type_ start__ end____ width___ exp.time_
  2 omega   -6.00   82.00   1.0000   16.0000
omega____ theta____ kappa____ phi______ frames
    -       22.6305   77.0000   90.0000 88

#__ type_ start__ end____ width___ exp.time_
  3 omega  -11.00   47.00   1.0000   16.0000
omega____ theta____ kappa____ phi______ frames
    -       22.6305   19.0000   90.0000 58
;
_diffrn_measurement_device_type 'SuperNova, Dual, Cu at zero, Eos'
_diffrn_measurement_method '\w scans'
_diffrn_orient_matrix_UB_11 -0.0216970000
_diffrn_orient_matrix_UB_12 -0.0351509000
_diffrn_orient_matrix_UB_13 0.0089798000
_diffrn_orient_matrix_UB_21 0.0450699000
_diffrn_orient_matrix_UB_22 -0.0183627000
_diffrn_orient_matrix_UB_23 -0.0008774000
_diffrn_orient_matrix_UB_31 0.0070974000
_diffrn_orient_matrix_UB_32 0.0090830000
_diffrn_orient_matrix_UB_33 0.0329985000
_diffrn_radiation_monochromator mirror
_diffrn_radiation_type MoK\a
_diffrn_radiation_wavelength 0.71073
_diffrn_reflns_av_R_equivalents 0.0562
_diffrn_reflns_av_unetI/netI 0.0686
_diffrn_reflns_limit_h_max 13
_diffrn_reflns_limit_h_min -17
_diffrn_reflns_limit_k_max 21
_diffrn_reflns_limit_k_min -11
_diffrn_reflns_limit_l_max 13
_diffrn_reflns_limit_l_min -25
_diffrn_reflns_number 13934
_diffrn_reflns_theta_full 26.02
_diffrn_reflns_theta_max 26.02
_diffrn_reflns_theta_min 3.28
_diffrn_source 'SuperNova (Mo) X-ray Source'
_exptl_absorpt_coefficient_mu 0.137
_exptl_absorpt_correction_T_max 1.00000
_exptl_absorpt_correction_T_min 0.94539
_exptl_absorpt_correction_type multi-scan
_exptl_absorpt_process_details
;
CrysAlisPro, Agilent Technologies,
Version 1.171.36.28 (release 01-02-2013 CrysAlis171 .NET)
(compiled Feb  1 2013,16:14:44)
Empirical absorption correction using spherical harmonics,
 implemented in SCALE3 ABSPACK scaling algorithm.
;
_exptl_crystal_colour 'clear light colourless'
_exptl_crystal_colour_lustre clear
_exptl_crystal_colour_modifier light
_exptl_crystal_colour_primary colourless
_exptl_crystal_density_diffrn 1.268
_exptl_crystal_density_method 'not measured'
_exptl_crystal_description block
_exptl_crystal_F_000 2032
_exptl_crystal_size_max 0.21
_exptl_crystal_size_mid 0.17
_exptl_crystal_size_min 0.14
_refine_diff_density_max 0.266
_refine_diff_density_min -0.274
_refine_diff_density_rms 0.046
_refine_ls_extinction_method none
_refine_ls_goodness_of_fit_ref 1.058
_refine_ls_hydrogen_treatment constr
_refine_ls_matrix_type full
_refine_ls_number_parameters 326
_refine_ls_number_reflns 4992
_refine_ls_number_restraints 0
_refine_ls_restrained_S_all 1.058
_refine_ls_R_factor_all 0.0975
_refine_ls_R_factor_gt 0.0570
_refine_ls_shift/su_max 0.001
_refine_ls_shift/su_mean 0.000
_refine_ls_structure_factor_coef Fsqd
_refine_ls_weighting_details 'calc w=1/[\s^2^(Fo^2^)+(0.0466P)^2^+1.1199P] where P=(Fo^2^+2Fc^2^)/3'
_refine_ls_weighting_scheme calc
_refine_ls_wR_factor_gt 0.1211
_refine_ls_wR_factor_ref 0.1499
_reflns_number_gt 3131
_reflns_number_total 4992
_reflns_threshold_expression >2sigma(I)
_cod_data_source_file jo7b01947_si_003.cif
_cod_data_source_block lixs_0531
_cod_depositor_comments 'Adding full bibliography for 4033015--4033016.cif.'
_cod_database_code 4033015
_reflns_odcompleteness_completeness 99.62
_reflns_odcompleteness_iscentric 1
_reflns_odcompleteness_theta 26.32
_olex2_refinement_description
;
1. Fixed Uiso
 At 1.2 times of:
  All C(H) groups
 At 1.5 times of:
  All O(H) groups
2.a Aromatic/amide H refined with riding coordinates:
 C27(H27), C17(H17), C19(H19), C30(H30), C1(H1), C29(H29), C32(H32), C13(H13),
 C23(H23), C33(H33), C3(H3), C2(H2), C11(H11), C18(H18), C20(H20), C9(H9),
 C24(H24), C31(H31), C10(H10), C12(H12), C5(H5), C4(H4A), C26(H26), C25(H25)
2.b Idealised tetrahedral OH refined as rotating group:
 O4(H4)
;
_olex2_date_sample_data_collection 2017-05-31
_olex2_submission_special_instructions 'No special instructions were received'

loop_
_space_group_symop_id
_space_group_symop_operation_xyz
1 'x, y, z'
2 '-x+1/2, -y, z+1/2'
3 'x+1/2, -y+1/2, -z'
4 '-x, y+1/2, -z+1/2'
5 '-x, -y, -z'
6 'x-1/2, y, -z-1/2'
7 '-x-1/2, y-1/2, z'
8 'x, -y-1/2, z-1/2'

loop_
_atom_site_label
_atom_site_type_symbol
_atom_site_fract_x
_atom_site_fract_y
_atom_site_fract_z
_atom_site_U_iso_or_equiv
_atom_site_adp_type
_atom_site_occupancy
_atom_site_calc_flag
_atom_site_refinement_flags_posn
P1 P 0.64579(5) 0.17286(4) 0.72534(3) 0.0386(2) Uani 1 d .
O2 O 0.53973(13) 0.18163(11) 0.72623(10) 0.0528(5) Uani 1 d .
C16 C 0.65035(19) 0.00926(15) 0.73371(11) 0.0380(6) Uani 1 d .
O4 O 0.48066(14) 0.03403(12) 0.71993(11) 0.0580(6) Uani 1 d .
H4 H 0.4976 0.0791 0.7192 0.087 Uiso 1 calc GR
C7 C 0.74811(19) 0.07565(14) 0.57902(11) 0.0366(6) Uani 1 d .
C15 C 0.67808(18) 0.07889(14) 0.69606(11) 0.0352(6) Uani 1 d .
C6 C 0.85235(19) 0.07982(14) 0.56553(12) 0.0386(6) Uani 1 d .
C8 C 0.6768(2) 0.07530(15) 0.52567(12) 0.0397(6) Uani 1 d .
C28 C 0.70358(19) 0.24182(14) 0.67445(12) 0.0381(6) Uani 1 d .
C27 C 0.6519(2) 0.22789(17) 0.84928(14) 0.0577(8) Uani 1 d .
H27 H 0.5923 0.2485 0.8403 0.069 Uiso 1 calc R
C22 C 0.6983(2) 0.18346(15) 0.80359(12) 0.0429(7) Uani 1 d .
C17 C 0.7193(2) -0.03952(17) 0.75861(13) 0.0516(8) Uani 1 d .
H17 H 0.7832 -0.0263 0.7551 0.062 Uiso 1 calc R
C14 C 0.71664(18) 0.07464(14) 0.63887(12) 0.0381(6) Uani 1 d .
C19 C 0.6000(3) -0.1278(2) 0.79207(17) 0.0753(11) Uani 1 d .
H19 H 0.5831 -0.1746 0.8104 0.090 Uiso 1 calc R
C21 C 0.5541(2) -0.01075(16) 0.74114(12) 0.0434(7) Uani 1 d .
C30 C 0.6923(2) 0.35376(17) 0.60802(14) 0.0579(8) Uani 1 d .
H30 H 0.6551 0.3912 0.5883 0.069 Uiso 1 calc R
C1 C 0.9185(2) 0.05072(17) 0.60773(14) 0.0503(7) Uani 1 d .
H1 H 0.8982 0.0259 0.6450 0.060 Uiso 1 calc R
C29 C 0.6495(2) 0.29722(16) 0.64443(13) 0.0482(7) Uani 1 d .
H29 H 0.5835 0.2965 0.6487 0.058 Uiso 1 calc R
C32 C 0.8440(2) 0.29985(18) 0.62951(16) 0.0623(9) Uani 1 d .
H32 H 0.9097 0.3002 0.6238 0.075 Uiso 1 calc R
C13 C 0.5904(2) 0.11254(17) 0.53224(13) 0.0507(7) Uani 1 d .
H13 H 0.5774 0.1397 0.5698 0.061 Uiso 1 calc R
C23 C 0.7874(2) 0.15410(18) 0.81837(14) 0.0596(9) Uani 1 d .
H23 H 0.8195 0.1246 0.7880 0.072 Uiso 1 calc R
C33 C 0.8024(2) 0.24390(17) 0.66664(14) 0.0537(8) Uani 1 d .
H33 H 0.8402 0.2072 0.6867 0.064 Uiso 1 calc R
C3 C 1.0457(2) 0.0945(2) 0.54105(17) 0.0669(9) Uani 1 d .
H3 H 1.1105 0.0990 0.5327 0.080 Uiso 1 calc R
C2 C 1.0152(2) 0.05782(19) 0.59550(16) 0.0632(9) Uani 1 d .
H2 H 1.0592 0.0376 0.6244 0.076 Uiso 1 calc R
C11 C 0.5412(3) 0.07030(19) 0.42797(15) 0.0636(9) Uani 1 d .
H11 H 0.4955 0.0686 0.3955 0.076 Uiso 1 calc R
C18 C 0.6943(3) -0.10742(18) 0.78851(16) 0.0678(10) Uani 1 d .
H18 H 0.7409 -0.1390 0.8061 0.081 Uiso 1 calc R
C20 C 0.5302(3) -0.07995(18) 0.76891(15) 0.0629(9) Uani 1 d .
H20 H 0.4666 -0.0943 0.7720 0.075 Uiso 1 calc R
C9 C 0.6938(2) 0.03558(17) 0.46897(13) 0.0551(8) Uani 1 d .
H9 H 0.7513 0.0099 0.4634 0.066 Uiso 1 calc R
C24 C 0.8291(3) 0.1680(2) 0.87738(16) 0.0737(10) Uani 1 d .
H24 H 0.8888 0.1477 0.8867 0.088 Uiso 1 calc R
C31 C 0.7892(2) 0.35510(18) 0.60080(15) 0.0594(8) Uani 1 d .
H31 H 0.8178 0.3935 0.5764 0.071 Uiso 1 calc R
C10 C 0.6259(3) 0.03364(18) 0.42035(14) 0.0611(9) Uani 1 d .
H10 H 0.6385 0.0071 0.3824 0.073 Uiso 1 calc R
C12 C 0.5236(2) 0.1099(2) 0.48409(15) 0.0646(9) Uani 1 d .
H12 H 0.4657 0.1351 0.4894 0.078 Uiso 1 calc R
C5 C 0.8843(2) 0.11694(18) 0.51042(15) 0.0584(8) Uani 1 d .
H5 H 0.8408 0.1369 0.4811 0.070 Uiso 1 calc R
C4 C 0.9810(3) 0.1244(2) 0.49903(18) 0.0729(10) Uani 1 d .
H4A H 1.0020 0.1500 0.4624 0.087 Uiso 1 calc R
C26 C 0.6949(3) 0.24144(19) 0.90855(16) 0.0753(11) Uani 1 d .
H26 H 0.6638 0.2711 0.9393 0.090 Uiso 1 calc R
C25 C 0.7829(3) 0.2114(2) 0.92194(17) 0.0776(11) Uani 1 d .
H25 H 0.8111 0.2207 0.9617 0.093 Uiso 1 calc R

loop_
_atom_site_aniso_label
_atom_site_aniso_U_11
_atom_site_aniso_U_22
_atom_site_aniso_U_33
_atom_site_aniso_U_23
_atom_site_aniso_U_13
_atom_site_aniso_U_12
P1 0.0331(4) 0.0406(4) 0.0423(4) -0.0003(3) 0.0024(3) 0.0042(3)
O2 0.0318(11) 0.0513(12) 0.0753(14) -0.0007(10) 0.0044(10) 0.0060(9)
C16 0.0422(16) 0.0397(15) 0.0322(13) 0.0000(11) 0.0048(12) 0.0016(13)
O4 0.0370(12) 0.0598(13) 0.0773(14) 0.0067(12) -0.0054(10) -0.0034(10)
C7 0.0399(15) 0.0329(14) 0.0371(13) 0.0020(12) 0.0051(12) 0.0025(12)
C15 0.0323(14) 0.0414(15) 0.0320(12) 0.0023(12) -0.0005(11) -0.0009(12)
C6 0.0383(16) 0.0362(15) 0.0413(14) 0.0001(12) 0.0060(12) 0.0014(12)
C8 0.0450(17) 0.0384(15) 0.0358(13) 0.0030(12) 0.0029(12) 0.0000(13)
C28 0.0387(16) 0.0355(15) 0.0402(14) 0.0004(12) -0.0006(12) 0.0042(12)
C27 0.069(2) 0.0524(19) 0.0520(17) -0.0082(15) 0.0138(16) -0.0019(16)
C22 0.0489(18) 0.0385(15) 0.0412(14) -0.0012(12) 0.0059(13) -0.0007(13)
C17 0.0497(18) 0.0496(18) 0.0556(17) 0.0056(15) 0.0029(15) 0.0073(15)
C14 0.0316(14) 0.0401(15) 0.0427(14) 0.0020(12) -0.0033(12) 0.0007(12)
C19 0.092(3) 0.050(2) 0.085(2) 0.0200(18) 0.029(2) 0.003(2)
C21 0.0454(18) 0.0449(17) 0.0399(14) 0.0010(13) 0.0065(13) -0.0011(14)
C30 0.070(2) 0.0440(18) 0.0596(19) 0.0126(15) -0.0087(17) 0.0093(17)
C1 0.0450(18) 0.0628(19) 0.0429(15) 0.0017(14) 0.0015(14) -0.0018(15)
C29 0.0454(18) 0.0468(17) 0.0525(16) 0.0021(14) -0.0036(14) 0.0084(14)
C32 0.051(2) 0.058(2) 0.078(2) 0.0155(18) 0.0114(17) -0.0041(17)
C13 0.0468(18) 0.0638(19) 0.0414(15) -0.0044(14) 0.0023(14) 0.0087(15)
C23 0.063(2) 0.067(2) 0.0483(17) -0.0102(16) -0.0081(16) 0.0132(17)
C33 0.0430(18) 0.0499(18) 0.068(2) 0.0132(15) 0.0009(15) 0.0050(15)
C3 0.0414(19) 0.082(2) 0.077(2) -0.004(2) 0.0118(18) -0.0086(18)
C2 0.0420(19) 0.089(2) 0.0583(19) -0.0026(18) -0.0038(15) 0.0004(18)
C11 0.064(2) 0.076(2) 0.0510(18) -0.0025(17) -0.0154(17) 0.0022(19)
C18 0.077(3) 0.055(2) 0.071(2) 0.0179(18) 0.006(2) 0.0223(19)
C20 0.060(2) 0.054(2) 0.074(2) 0.0103(17) 0.0211(18) -0.0052(17)
C9 0.059(2) 0.0574(19) 0.0487(16) -0.0065(15) 0.0008(15) 0.0159(16)
C24 0.089(3) 0.072(2) 0.060(2) -0.0035(19) -0.022(2) 0.009(2)
C31 0.068(2) 0.0506(19) 0.0592(19) 0.0115(15) 0.0098(17) -0.0059(17)
C10 0.077(2) 0.064(2) 0.0420(16) -0.0107(15) -0.0016(16) 0.0099(18)
C12 0.0448(19) 0.095(3) 0.0539(18) -0.0046(18) -0.0061(15) 0.0154(18)
C5 0.048(2) 0.064(2) 0.0624(19) 0.0197(16) 0.0111(16) 0.0106(16)
C4 0.053(2) 0.085(3) 0.080(2) 0.026(2) 0.0267(19) 0.0000(19)
C26 0.115(3) 0.061(2) 0.0498(19) -0.0195(17) 0.019(2) -0.009(2)
C25 0.115(4) 0.064(2) 0.054(2) 0.0031(18) -0.020(2) -0.013(2)

loop_
_atom_type_symbol
_atom_type_description
_atom_type_scat_dispersion_real
_atom_type_scat_dispersion_imag
_atom_type_scat_source
C C 0.0033 0.0016 'International Tables Vol C Tables 4.2.6.8 and 6.1.1.4'
H H 0.0000 0.0000 'International Tables Vol C Tables 4.2.6.8 and 6.1.1.4'
O O 0.0106 0.0060 'International Tables Vol C Tables 4.2.6.8 and 6.1.1.4'
P P 0.1023 0.0942 'International Tables Vol C Tables 4.2.6.8 and 6.1.1.4'

loop_
_geom_angle_atom_site_label_1
_geom_angle_atom_site_label_2
_geom_angle_atom_site_label_3
_geom_angle
O2 P1 C15 110.28(12)
O2 P1 C28 112.89(12)
O2 P1 C22 112.82(12)
C28 P1 C15 107.24(11)
C22 P1 C15 107.15(12)
C22 P1 C28 106.11(12)
C17 C16 C15 120.7(2)
C17 C16 C21 118.6(3)
C21 C16 C15 120.6(2)
C21 O4 H4 109.5
C6 C7 C8 121.3(2)
C14 C7 C6 120.4(2)
C14 C7 C8 118.3(2)
C16 C15 P1 119.71(17)
C14 C15 P1 117.47(19)
C14 C15 C16 122.4(2)
C1 C6 C7 121.8(2)
C1 C6 C5 118.5(3)
C5 C6 C7 119.6(2)
C13 C8 C7 120.9(2)
C13 C8 C9 118.0(3)
C9 C8 C7 121.1(3)
C29 C28 P1 119.1(2)
C29 C28 C33 118.5(3)
C33 C28 P1 122.3(2)
C22 C27 H27 120.2
C22 C27 C26 119.6(3)
C26 C27 H27 120.2
C27 C22 P1 118.9(2)
C23 C22 P1 122.3(2)
C23 C22 C27 118.7(3)
C16 C17 H17 119.5
C18 C17 C16 121.0(3)
C18 C17 H17 119.5
C15 C14 C7 173.6(3)
C18 C19 H19 119.6
C20 C19 H19 119.6
C20 C19 C18 120.7(3)
O4 C21 C16 123.3(2)
O4 C21 C20 116.8(3)
C20 C21 C16 119.8(3)
C29 C30 H30 119.8
C31 C30 H30 119.8
C31 C30 C29 120.4(3)
C6 C1 H1 119.6
C6 C1 C2 120.8(3)
C2 C1 H1 119.6
C28 C29 C30 120.5(3)
C28 C29 H29 119.7
C30 C29 H29 119.7
C33 C32 H32 119.8
C31 C32 H32 119.8
C31 C32 C33 120.3(3)
C8 C13 H13 119.6
C12 C13 C8 120.9(3)
C12 C13 H13 119.6
C22 C23 H23 119.5
C24 C23 C22 121.0(3)
C24 C23 H23 119.5
C28 C33 H33 119.8
C32 C33 C28 120.4(3)
C32 C33 H33 119.8
C2 C3 H3 120.1
C4 C3 H3 120.1
C4 C3 C2 119.9(3)
C1 C2 H2 120.0
C3 C2 C1 120.0(3)
C3 C2 H2 120.0
C10 C11 H11 120.3
C10 C11 C12 119.4(3)
C12 C11 H11 120.3
C17 C18 H18 120.3
C19 C18 C17 119.4(3)
C19 C18 H18 120.3
C19 C20 C21 120.3(3)
C19 C20 H20 119.8
C21 C20 H20 119.8
C8 C9 H9 119.6
C8 C9 C10 120.7(3)
C10 C9 H9 119.6
C23 C24 H24 120.0
C25 C24 C23 119.9(3)
C25 C24 H24 120.0
C30 C31 H31 120.0
C32 C31 C30 119.9(3)
C32 C31 H31 120.0
C11 C10 C9 120.3(3)
C11 C10 H10 119.8
C9 C10 H10 119.8
C13 C12 C11 120.7(3)
C13 C12 H12 119.7
C11 C12 H12 119.7
C6 C5 H5 119.9
C4 C5 C6 120.1(3)
C4 C5 H5 119.9
C3 C4 C5 120.6(3)
C3 C4 H4A 119.7
C5 C4 H4A 119.7
C27 C26 H26 119.8
C25 C26 C27 120.4(3)
C25 C26 H26 119.8
C24 C25 C26 120.4(3)
C24 C25 H25 119.8
C26 C25 H25 119.8

loop_
_geom_bond_atom_site_label_1
_geom_bond_atom_site_label_2
_geom_bond_distance
P1 O2 1.4973(19)
P1 C15 1.805(3)
P1 C28 1.793(3)
P1 C22 1.792(3)
C16 C15 1.495(3)
C16 C17 1.388(4)
C16 C21 1.404(4)
O4 H4 0.8200
O4 C21 1.366(3)
C7 C6 1.492(4)
C7 C8 1.492(4)
C7 C14 1.318(3)
C15 C14 1.306(3)
C6 C1 1.373(4)
C6 C5 1.388(4)
C8 C13 1.383(4)
C8 C9 1.385(4)
C28 C29 1.377(3)
C28 C33 1.398(4)
C27 H27 0.9300
C27 C22 1.387(4)
C27 C26 1.390(4)
C22 C23 1.385(4)
C17 H17 0.9300
C17 C18 1.381(4)
C19 H19 0.9300
C19 C18 1.374(5)
C19 C20 1.373(5)
C21 C20 1.378(4)
C30 H30 0.9300
C30 C29 1.379(4)
C30 C31 1.370(4)
C1 H1 0.9300
C1 C2 1.386(4)
C29 H29 0.9300
C32 H32 0.9300
C32 C33 1.373(4)
C32 C31 1.368(4)
C13 H13 0.9300
C13 C12 1.371(4)
C23 H23 0.9300
C23 C24 1.378(4)
C33 H33 0.9300
C3 H3 0.9300
C3 C2 1.366(4)
C3 C4 1.362(5)
C2 H2 0.9300
C11 H11 0.9300
C11 C10 1.360(4)
C11 C12 1.375(4)
C18 H18 0.9300
C20 H20 0.9300
C9 H9 0.9300
C9 C10 1.388(4)
C24 H24 0.9300
C24 C25 1.359(5)
C31 H31 0.9300
C10 H10 0.9300
C12 H12 0.9300
C5 H5 0.9300
C5 C4 1.384(4)
C4 H4A 0.9300
C26 H26 0.9300
C26 C25 1.370(5)
C25 H25 0.9300

loop_
_geom_torsion_atom_site_label_1
_geom_torsion_atom_site_label_2
_geom_torsion_atom_site_label_3
_geom_torsion_atom_site_label_4
_geom_torsion
P1 C15 C14 C7 -45(3)
P1 C28 C29 C30 176.2(2)
P1 C28 C33 C32 -177.0(2)
P1 C22 C23 C24 175.1(3)
O2 P1 C15 C16 -64.2(2)
O2 P1 C15 C14 108.9(2)
O2 P1 C28 C29 3.3(3)
O2 P1 C28 C33 180.0(2)
O2 P1 C22 C27 -26.8(3)
O2 P1 C22 C23 158.6(2)
C16 C15 C14 C7 128(2)
C16 C17 C18 C19 1.7(5)
C16 C21 C20 C19 3.0(5)
O4 C21 C20 C19 -179.3(3)
C7 C6 C1 C2 -177.5(3)
C7 C6 C5 C4 176.9(3)
C7 C8 C13 C12 -177.6(3)
C7 C8 C9 C10 178.1(3)
C15 P1 C28 C29 125.0(2)
C15 P1 C28 C33 -58.4(3)
C15 P1 C22 C27 -148.4(2)
C15 P1 C22 C23 37.0(3)
C15 C16 C17 C18 -174.2(3)
C15 C16 C21 O4 -5.6(4)
C15 C16 C21 C20 171.9(2)
C6 C7 C8 C13 -143.6(3)
C6 C7 C8 C9 38.6(4)
C6 C7 C14 C15 138(2)
C6 C1 C2 C3 0.3(5)
C6 C5 C4 C3 1.0(5)
C8 C7 C6 C1 -153.7(3)
C8 C7 C6 C5 29.2(4)
C8 C7 C14 C15 -40(3)
C8 C13 C12 C11 -0.3(5)
C8 C9 C10 C11 -0.6(5)
C28 P1 C15 C16 172.51(19)
C28 P1 C15 C14 -14.4(2)
C28 P1 C22 C27 97.3(2)
C28 P1 C22 C23 -77.3(3)
C27 C22 C23 C24 0.5(5)
C27 C26 C25 C24 0.0(6)
C22 P1 C15 C16 58.9(2)
C22 P1 C15 C14 -128.0(2)
C22 P1 C28 C29 -120.8(2)
C22 P1 C28 C33 55.9(3)
C22 C27 C26 C25 0.2(5)
C22 C23 C24 C25 -0.3(5)
C17 C16 C15 P1 -118.2(2)
C17 C16 C15 C14 69.1(3)
C17 C16 C21 O4 178.3(2)
C17 C16 C21 C20 -4.2(4)
C14 C7 C6 C1 28.4(4)
C14 C7 C6 C5 -148.6(3)
C14 C7 C8 C13 34.3(4)
C14 C7 C8 C9 -143.5(3)
C21 C16 C15 P1 65.8(3)
C21 C16 C15 C14 -106.9(3)
C21 C16 C17 C18 1.8(4)
C1 C6 C5 C4 -0.3(5)
C29 C28 C33 C32 -0.4(4)
C29 C30 C31 C32 0.4(5)
C13 C8 C9 C10 0.2(4)
C23 C24 C25 C26 0.0(6)
C33 C28 C29 C30 -0.6(4)
C33 C32 C31 C30 -1.4(5)
C2 C3 C4 C5 -1.0(6)
C18 C19 C20 C21 0.6(5)
C20 C19 C18 C17 -3.0(5)
C9 C8 C13 C12 0.2(4)
C31 C30 C29 C28 0.6(5)
C31 C32 C33 C28 1.3(5)
C10 C11 C12 C13 -0.1(5)
C12 C11 C10 C9 0.5(5)
C5 C6 C1 C2 -0.4(4)
C4 C3 C2 C1 0.4(5)
C26 C27 C22 P1 -175.2(2)
C26 C27 C22 C23 -0.5(4)
